data_2227256
loop_
_publ_author_name
Aziz-ur-Rehman
Shahzaman
'Akkurt, Mehmet'
'Abbasi, Muhammad Athar'
'Khan, Islam Ullah'

_publ_section_title
;
 <i>N</i>-(5-Chloro-2-methoxyphenyl)benzenesulfonamide
;
_journal_coeditor_code BT5375
_journal_issue 11
_journal_name_full 'Acta Crystallographica Section E'
_journal_page_first o2855
_journal_paper_doi 10.1107/S1600536810041206
_journal_volume 66
_journal_year 2010
_chemical_formula_iupac 'C13 H12 Cl N O3 S'
_chemical_formula_moiety 'C13 H12 Cl N O3 S'
_chemical_formula_sum 'C13 H12 Cl N O3 S'
_chemical_formula_weight 297.76
_chemical_name_systematic
;
<i>N</i>-(5-chloro-2-methoxyphenyl)benzenesulfonamide
;
_space_group_IT_number 2
_symmetry_cell_setting triclinic
_symmetry_space_group_name_Hall '-P 1'
_symmetry_space_group_name_H-M 'P -1'
_atom_sites_solution_hydrogens geom
_atom_sites_solution_primary direct
_atom_sites_solution_secondary difmap
_cell_angle_alpha 77.2060(10)
_cell_angle_beta 76.3660(10)
_cell_angle_gamma 66.4080(10)
_cell_formula_units_Z 2
_cell_length_a 8.2201(2)
_cell_length_b 8.9395(2)
_cell_length_c 10.5544(2)
_cell_measurement_reflns_used 6946
_cell_measurement_temperature 296(2)
_cell_measurement_theta_max 28.16
_cell_measurement_theta_min 2.51
_cell_volume 683.65(3)
_computing_cell_refinement 'SAINT (Bruker, 2007)'
_computing_data_collection 'APEX2 (Bruker, 2007)'
_computing_data_reduction 'SAINT (Bruker, 2007)'
_computing_molecular_graphics 'ORTEP-3 for Windows (Farrugia, 1997)'
_computing_publication_material 'Wingx (Farrugia, 1999) and PLATON (Spek, 2009)'
_computing_structure_refinement 'SHELXL-97 (Sheldrick, 2008)'
_computing_structure_solution 'SHELXS-97 (Sheldrick, 2008)'
_diffrn_ambient_temperature 296(2)
_diffrn_measured_fraction_theta_full 0.982
_diffrn_measured_fraction_theta_max 0.982
_diffrn_measurement_device_type 'Bruker APEXII CCD'
_diffrn_measurement_method '\f and \w scans'
_diffrn_radiation_monochromator graphite
_diffrn_radiation_source 'sealed tube'
_diffrn_radiation_type MoK\a
_diffrn_radiation_wavelength 0.71073
_diffrn_reflns_av_R_equivalents 0.0230
_diffrn_reflns_av_sigmaI/netI 0.0213
_diffrn_reflns_limit_h_max 10
_diffrn_reflns_limit_h_min -10
_diffrn_reflns_limit_k_max 11
_diffrn_reflns_limit_k_min -11
_diffrn_reflns_limit_l_max 12
_diffrn_reflns_limit_l_min -14
_diffrn_reflns_number 12007
_diffrn_reflns_reduction_process
;
;
_diffrn_reflns_theta_full 28.30
_diffrn_reflns_theta_max 28.30
_diffrn_reflns_theta_min 4.01
_diffrn_standards_number 0
_exptl_absorpt_coefficient_mu 0.434
_exptl_absorpt_correction_type none
_exptl_crystal_colour colourless
_exptl_crystal_density_diffrn 1.446
_exptl_crystal_density_method 'Not Measured'
_exptl_crystal_description prism
_exptl_crystal_F_000 308
_exptl_crystal_size_max 0.24
_exptl_crystal_size_mid 0.16
_exptl_crystal_size_min 0.08
_refine_diff_density_max 0.353
_refine_diff_density_min -0.267
_refine_ls_extinction_method none
_refine_ls_goodness_of_fit_ref 1.015
_refine_ls_hydrogen_treatment mixed
_refine_ls_matrix_type full
_refine_ls_number_parameters 177
_refine_ls_number_reflns 3333
_refine_ls_number_restraints 1
_refine_ls_restrained_S_all 1.015
_refine_ls_R_factor_all 0.0402
_refine_ls_R_factor_gt 0.0347
_refine_ls_shift/su_max 0.001
_refine_ls_shift/su_mean 0.000
_refine_ls_structure_factor_coef Fsqd
_refine_ls_weighting_details 'calc w=1/[\s^2^(Fo^2^)+(0.0504P)^2^+0.1401P] where P=(Fo^2^+2Fc^2^)/3'
_refine_ls_weighting_scheme calc
_refine_ls_wR_factor_gt 0.0911
_refine_ls_wR_factor_ref 0.0960
_reflns_number_gt 2906
_reflns_number_total 3333
_reflns_threshold_expression I>2\s(I)
_cod_data_source_file bt5375.cif
_cod_data_source_block I
_cod_database_code 2227256
_cod_database_fobs_code 2227256

loop_
_symmetry_equiv_pos_site_id
_symmetry_equiv_pos_as_xyz
1 x,y,z
2 -x,-y,-z

loop_
_atom_site_aniso_label
_atom_site_aniso_U_11
_atom_site_aniso_U_22
_atom_site_aniso_U_33
_atom_site_aniso_U_12
_atom_site_aniso_U_13
_atom_site_aniso_U_23
Cl1 0.1058(4) 0.0954(4) 0.0594(3) 0.0032(3) -0.0179(2) -0.0448(3)
S1 0.0403(2) 0.0368(2) 0.0370(2) -0.01630(10) 0.00110(10) -0.00950(10)
O1 0.0538(6) 0.0510(6) 0.0416(5) -0.0206(5) 0.0098(4) -0.0100(4)
O2 0.0566(6) 0.0459(5) 0.0577(6) -0.0253(5) -0.0063(5) -0.0146(4)
O3 0.1093(11) 0.0642(8) 0.0596(7) -0.0505(8) 0.0026(7) -0.0160(6)
N1 0.0491(6) 0.0385(6) 0.0360(5) -0.0107(5) -0.0019(4) -0.0111(4)
C1 0.0435(7) 0.0381(6) 0.0381(6) -0.0193(5) -0.0049(5) 0.0003(5)
C2 0.0465(8) 0.0504(8) 0.0515(8) -0.0145(6) -0.0008(6) -0.0058(6)
C3 0.0437(8) 0.0664(11) 0.0793(11) -0.0144(8) 0.0003(8) 0.0052(9)
C4 0.0524(10) 0.0787(13) 0.0975(14) -0.0378(10) -0.0255(10) 0.0310(11)
C5 0.0829(13) 0.0731(12) 0.0857(13) -0.0494(11) -0.0375(11) 0.0098(10)
C6 0.0643(9) 0.0529(8) 0.0591(9) -0.0286(7) -0.0153(7) -0.0068(7)
C7 0.0419(7) 0.0437(7) 0.0351(6) -0.0092(5) -0.0058(5) -0.0073(5)
C8 0.0535(8) 0.0491(8) 0.0420(7) -0.0073(6) -0.0100(6) -0.0131(6)
C9 0.0611(9) 0.0675(10) 0.0397(7) 0.0007(8) -0.0109(6) -0.0189(7)
C10 0.0797(12) 0.0875(14) 0.0370(7) -0.0161(10) 0.0030(7) -0.0062(8)
C11 0.0871(13) 0.0748(12) 0.0503(9) -0.0341(10) 0.0042(8) 0.0014(8)
C12 0.0602(9) 0.0554(9) 0.0442(7) -0.0219(7) -0.0022(6) -0.0080(6)
C13 0.1028(17) 0.0654(12) 0.1064(17) -0.0453(12) -0.0112(13) -0.0149(11)

loop_
_atom_site_type_symbol
_atom_site_label
_atom_site_fract_x
_atom_site_fract_y
_atom_site_fract_z
_atom_site_U_iso_or_equiv
_atom_site_thermal_displace_type
_atom_site_calc_flag
_atom_site_refinement_flags
_atom_site_occupancy
Cl Cl1 0.29733(8) 0.24190(8) 0.34117(5) 0.0934(2) Uani . . 1.000
S S1 0.14406(4) 0.27960(4) 0.88801(3) 0.03800(10) Uani . . 1.000
O O1 0.03295(14) 0.31471(13) 1.01239(9) 0.0510(3) Uani . . 1.000
O O2 0.13974(14) 0.15335(13) 0.82861(10) 0.0506(3) Uani . . 1.000
O O3 0.1709(2) 0.71184(16) 0.69335(12) 0.0734(5) Uani . . 1.000
N N1 0.08081(16) 0.45288(14) 0.78854(10) 0.0429(3) Uani . . 1.000
C C1 0.36916(18) 0.23297(16) 0.90100(12) 0.0398(4) Uani . . 1.000
C C2 0.5039(2) 0.11582(19) 0.83059(15) 0.0521(5) Uani . . 1.000
C C3 0.6805(2) 0.0782(2) 0.8436(2) 0.0696(6) Uani . . 1.000
C C4 0.7178(3) 0.1563(3) 0.9253(2) 0.0767(7) Uani . . 1.000
C C5 0.5824(3) 0.2731(3) 0.9938(2) 0.0731(7) Uani . . 1.000
C C6 0.4049(2) 0.3136(2) 0.98279(16) 0.0557(5) Uani . . 1.000
C C7 0.16189(18) 0.47011(17) 0.65422(12) 0.0422(4) Uani . . 1.000
C C8 0.1896(2) 0.35789(19) 0.57270(13) 0.0505(4) Uani . . 1.000
C C9 0.2635(2) 0.3861(2) 0.44138(15) 0.0616(5) Uani . . 1.000
C C10 0.3044(3) 0.5227(3) 0.39090(16) 0.0756(7) Uani . . 1.000
C C11 0.2737(3) 0.6360(3) 0.47153(17) 0.0739(7) Uani . . 1.000
C C12 0.2046(2) 0.6098(2) 0.60401(14) 0.0541(5) Uani . . 1.000
C C13 0.1961(3) 0.8625(3) 0.6504(3) 0.0875(9) Uani . . 1.000
H H1 0.058(2) 0.5318(19) 0.8273(16) 0.052(4) Uiso . . 1.000
H H2 0.47690 0.06350 0.77580 0.0630 Uiso calc R 1.000
H H3 0.77380 0.00000 0.79700 0.0830 Uiso calc R 1.000
H H4 0.83650 0.12960 0.93410 0.0920 Uiso calc R 1.000
H H5 0.61010 0.32540 1.04810 0.0880 Uiso calc R 1.000
H H6 0.31220 0.39270 1.02900 0.0670 Uiso calc R 1.000
H H8 0.15940 0.26520 0.60520 0.0600 Uiso calc R 1.000
H H10 0.35290 0.53940 0.30240 0.0910 Uiso calc R 1.000
H H11 0.29940 0.73070 0.43700 0.0890 Uiso calc R 1.000
H H13A 0.32050 0.84190 0.61440 0.1310 Uiso calc R 1.000
H H13B 0.16150 0.92250 0.72360 0.1310 Uiso calc R 1.000
H H13C 0.12340 0.92620 0.58390 0.1310 Uiso calc R 1.000

loop_
_atom_type_symbol
_atom_type_description
_atom_type_scat_dispersion_real
_atom_type_scat_dispersion_imag
_atom_type_scat_source
S S 0.1246 0.1234 'International Tables Vol C Tables 4.2.6.8 and 6.1.1.4'
O O 0.0106 0.0060 'International Tables Vol C Tables 4.2.6.8 and 6.1.1.4'
N N 0.0061 0.0033 'International Tables Vol C Tables 4.2.6.8 and 6.1.1.4'
Cl Cl 0.1484 0.1585 'International Tables Vol C Tables 4.2.6.8 and 6.1.1.4'
H H 0.0000 0.0000 'International Tables Vol C Tables 4.2.6.8 and 6.1.1.4'
C C 0.0033 0.0016 'International Tables Vol C Tables 4.2.6.8 and 6.1.1.4'

loop_
_geom_angle_atom_site_label_1
_geom_angle_atom_site_label_2
_geom_angle_atom_site_label_3
_geom_angle_site_symmetry_1
_geom_angle_site_symmetry_2
_geom_angle_site_symmetry_3
_geom_angle
_geom_angle_publ_flag
O1 S1 O2 . . . 118.95(7) no
O1 S1 N1 . . . 105.06(6) no
O1 S1 C1 . . . 109.15(7) no
O2 S1 N1 . . . 108.21(6) no
O2 S1 C1 . . . 107.73(7) no
N1 S1 C1 . . . 107.19(7) no
C12 O3 C13 . . . 119.30(17) no
S1 N1 C7 . . . 122.57(10) no
C7 N1 H1 . . . 115.2(11) no
S1 N1 H1 . . . 110.4(11) no
S1 C1 C6 . . . 118.85(11) no
S1 C1 C2 . . . 118.88(12) no
C2 C1 C6 . . . 122.27(16) no
C1 C2 C3 . . . 118.25(15) no
C2 C3 C4 . . . 120.09(18) no
C3 C4 C5 . . . 120.9(2) no
C4 C5 C6 . . . 120.5(2) no
C1 C6 C5 . . . 118.07(17) no
N1 C7 C12 . . . 117.82(12) no
N1 C7 C8 . . . 121.96(13) no
C8 C7 C12 . . . 120.14(12) no
C7 C8 C9 . . . 118.69(15) no
Cl1 C9 C8 . . . 117.57(13) no
C8 C9 C10 . . . 121.73(16) no
Cl1 C9 C10 . . . 120.68(13) no
C9 C10 C11 . . . 119.57(17) no
C10 C11 C12 . . . 120.3(2) no
C7 C12 C11 . . . 119.51(16) no
O3 C12 C7 . . . 114.94(13) no
O3 C12 C11 . . . 125.55(17) no
C1 C2 H2 . . . 121.00 no
C3 C2 H2 . . . 121.00 no
C2 C3 H3 . . . 120.00 no
C4 C3 H3 . . . 120.00 no
C3 C4 H4 . . . 120.00 no
C5 C4 H4 . . . 120.00 no
C4 C5 H5 . . . 120.00 no
C6 C5 H5 . . . 120.00 no
C1 C6 H6 . . . 121.00 no
C5 C6 H6 . . . 121.00 no
C7 C8 H8 . . . 121.00 no
C9 C8 H8 . . . 121.00 no
C9 C10 H10 . . . 120.00 no
C11 C10 H10 . . . 120.00 no
C10 C11 H11 . . . 120.00 no
C12 C11 H11 . . . 120.00 no
O3 C13 H13A . . . 109.00 no
O3 C13 H13B . . . 109.00 no
O3 C13 H13C . . . 109.00 no
H13A C13 H13B . . . 109.00 no
H13A C13 H13C . . . 109.00 no
H13B C13 H13C . . . 109.00 no

loop_
_geom_bond_atom_site_label_1
_geom_bond_atom_site_label_2
_geom_bond_site_symmetry_1
_geom_bond_site_symmetry_2
_geom_bond_distance
_geom_bond_publ_flag
Cl1 C9 . . 1.7424(17) no
S1 O1 . . 1.4296(10) no
S1 O2 . . 1.4227(12) no
S1 N1 . . 1.6323(12) no
S1 C1 . . 1.7588(16) no
O3 C12 . . 1.361(2) no
O3 C13 . . 1.404(3) no
N1 C7 . . 1.4205(16) no
N1 H1 . . 0.828(16) no
C1 C2 . . 1.380(2) no
C1 C6 . . 1.384(2) no
C2 C3 . . 1.386(3) no
C3 C4 . . 1.374(3) no
C4 C5 . . 1.370(3) no
C5 C6 . . 1.383(3) no
C7 C12 . . 1.391(2) no
C7 C8 . . 1.380(2) no
C8 C9 . . 1.387(2) no
C9 C10 . . 1.358(3) no
C10 C11 . . 1.375(3) no
C11 C12 . . 1.386(2) no
C2 H2 . . 0.9300 no
C3 H3 . . 0.9300 no
C4 H4 . . 0.9300 no
C5 H5 . . 0.9300 no
C6 H6 . . 0.9300 no
C8 H8 . . 0.9300 no
C10 H10 . . 0.9300 no
C11 H11 . . 0.9300 no
C13 H13A . . 0.9600 no
C13 H13B . . 0.9600 no
C13 H13C . . 0.9600 no

loop_
_geom_contact_atom_site_label_1
_geom_contact_atom_site_label_2
_geom_contact_distance
_geom_contact_site_symmetry_1
_geom_contact_site_symmetry_2
_geom_contact_publ_flag
Cl1 C6 3.6473(17) . 1_554 no
Cl1 C2 3.6292(17) . 2_656 no
Cl1 C7 3.6152(17) . 2_566 no
Cl1 H2 2.9600 . 2_656 no
Cl1 H13A 3.0500 . 2_666 no
S1 H8 2.9900 . . no
O1 N1 3.0096(15) . 2_567 no
O1 O1 3.0957(15) . 2_567 no
O1 O3 3.1699(16) . 2_567 no
O2 C13 3.362(3) . 1_545 no
O2 C4 3.368(3) . 1_455 no
O2 C8 2.9491(17) . . no
O2 C4 3.382(2) . 2_657 no
O3 O1 3.1699(16) . 2_567 no
O3 N1 2.6284(19) . . no
O1 H6 2.7000 . . no
O1 H1 2.217(16) . 2_567 no
O2 H13B 2.4800 . 1_545 no
O2 H4 2.5500 . 1_455 no
O2 H8 2.3400 . . no
O2 H2 2.5100 . . no
O3 H1 2.241(17) . . no
N1 O3 2.6284(19) . . no
N1 O1 3.0096(15) . 2_567 no
C1 C3 3.499(2) . 2_657 no
C2 Cl1 3.6292(17) . 2_656 no
C3 C1 3.499(2) . 2_657 no
C4 O2 3.368(3) . 1_655 no
C4 O2 3.382(2) . 2_657 no
C6 Cl1 3.6473(17) . 1_556 no
C7 Cl1 3.6152(17) . 2_566 no
C7 C9 3.520(2) . 2_566 no
C8 C8 3.566(2) . 2_566 no
C8 O2 2.9491(17) . . no
C8 C9 3.524(2) . 2_566 no
C9 C8 3.524(2) . 2_566 no
C9 C7 3.520(2) . 2_566 no
C13 O2 3.362(3) . 1_565 no
C3 H11 3.0800 . 2_666 no
C11 H13A 2.8100 . . no
C11 H13C 2.7900 . . no
C13 H11 2.5800 . . no
H1 O3 2.241(17) . . no
H1 O1 2.217(16) . 2_567 no
H2 O2 2.5100 . . no
H2 Cl1 2.9600 . 2_656 no
H4 O2 2.5500 . 1_655 no
H6 O1 2.7000 . . no
H8 S1 2.9900 . . no
H8 O2 2.3400 . . no
H11 C13 2.5800 . . no
H11 H13A 2.3700 . . no
H11 H13C 2.3800 . . no
H11 C3 3.0800 . 2_666 no
H13A C11 2.8100 . . no
H13A H11 2.3700 . . no
H13A Cl1 3.0500 . 2_666 no
H13B O2 2.4800 . 1_565 no
H13C C11 2.7900 . . no
H13C H11 2.3800 . . no

loop_
_geom_hbond_atom_site_label_D
_geom_hbond_atom_site_label_H
_geom_hbond_atom_site_label_A
_geom_hbond_site_symmetry_A
_geom_hbond_distance_DH
_geom_hbond_distance_HA
_geom_hbond_distance_DA
_geom_hbond_angle_DHA
_geom_hbond_publ_flag
N1 H1 O1 2_567 0.828(16) 2.217(16) 3.0096(15) 160.2(16) yes
C4 H4 O2 1_655 0.93 2.55 3.368(3) 147 yes
C8 H8 O2 . 0.93 2.34 2.9491(17) 123 yes
C13 H13B O2 1_565 0.96 2.48 3.362(3) 153 yes

loop_
_geom_torsion_atom_site_label_1
_geom_torsion_atom_site_label_2
_geom_torsion_atom_site_label_3
_geom_torsion_atom_site_label_4
_geom_torsion_site_symmetry_1
_geom_torsion_site_symmetry_2
_geom_torsion_site_symmetry_3
_geom_torsion_site_symmetry_4
_geom_torsion
_geom_torsion_publ_flag
O1 S1 N1 C7 . . . . 179.00(12) no
O2 S1 N1 C7 . . . . -52.96(14) no
C1 S1 N1 C7 . . . . 62.98(14) no
O1 S1 C1 C2 . . . . 144.89(11) no
O2 S1 C1 C2 . . . . 14.43(13) no
N1 S1 C1 C2 . . . . -101.83(12) no
O1 S1 C1 C6 . . . . -34.32(13) no
O2 S1 C1 C6 . . . . -164.78(11) no
N1 S1 C1 C6 . . . . 78.96(12) no
C13 O3 C12 C7 . . . . -175.04(19) no
C13 O3 C12 C11 . . . . 4.1(3) no
S1 N1 C7 C12 . . . . -135.26(14) no
S1 N1 C7 C8 . . . . 48.2(2) no
C2 C1 C6 C5 . . . . -0.4(2) no
C6 C1 C2 C3 . . . . 0.3(2) no
S1 C1 C2 C3 . . . . -178.87(12) no
S1 C1 C6 C5 . . . . 178.76(14) no
C1 C2 C3 C4 . . . . 0.2(3) no
C2 C3 C4 C5 . . . . -0.7(3) no
C3 C4 C5 C6 . . . . 0.6(3) no
C4 C5 C6 C1 . . . . 0.0(3) no
C12 C7 C8 C9 . . . . 1.2(2) no
N1 C7 C12 O3 . . . . 3.1(2) no
C8 C7 C12 O3 . . . . 179.75(16) no
C8 C7 C12 C11 . . . . 0.5(3) no
N1 C7 C12 C11 . . . . -176.09(18) no
N1 C7 C8 C9 . . . . 177.65(15) no
C7 C8 C9 C10 . . . . -1.8(3) no
C7 C8 C9 Cl1 . . . . 179.83(13) no
C8 C9 C10 C11 . . . . 0.6(3) no
Cl1 C9 C10 C11 . . . . 178.93(19) no
C9 C10 C11 C12 . . . . 1.2(4) no
C10 C11 C12 C7 . . . . -1.7(3) no
C10 C11 C12 O3 . . . . 179.1(2) no

loop_
_cod_related_entry_id
_cod_related_entry_database
_cod_related_entry_code
1 ChemSpider 620216
